data_4084659
loop_
_publ_author_name
'Kameo, Hajime'
'Kawamoto, Tatsuya'
'Sakaki, Shigeyoshi'
'Bourissou, Didier'
'Nakazawa, Hiroshi'

_publ_section_title
;
 Synthesis, Geometry, and Bonding Nature of Heptacoordinate Compounds of
 Silicon and Germanium Featuring Three Phosphine Donors
;
_journal_issue 22
_journal_name_full Organometallics
_journal_page_first 6557
_journal_paper_doi 10.1021/om500906f
_journal_volume 33
_journal_year 2014
_chemical_formula_moiety 'C54 H43 Ge P3'
_chemical_formula_sum 'C54 H43 Ge P3'
_chemical_formula_weight 857.38
_space_group_IT_number 2
_symmetry_cell_setting triclinic
_symmetry_Int_Tables_number 2
_symmetry_space_group_name_Hall '-P 1'
_symmetry_space_group_name_H-M 'P -1'
_cell_angle_alpha 77.190(13)
_cell_angle_beta 89.859(16)
_cell_angle_gamma 87.867(16)
_cell_formula_units_Z 2
_cell_length_a 10.569(7)
_cell_length_b 13.269(8)
_cell_length_c 15.821(10)
_cell_measurement_reflns_used 5687
_cell_measurement_temperature 150(2)
_cell_measurement_theta_max 27.4102
_cell_measurement_theta_min 1.9282
_cell_volume 2162(2)
_computing_cell_refinement 'CrystalClear (Rigaku/MSC Inc., 2006)'
_computing_data_collection 'CrystalClear (Rigaku/MSC Inc., 2006)'
_computing_data_reduction 'CrystalClear (Rigaku/MSC Inc., 2006)'
_computing_molecular_graphics 'Ortep-3 for Windows (Farrugia, 1997)'
_computing_publication_material SHELXL97
_computing_structure_refinement 'SHELXL-97 (Sheldrick, 1997)'
_computing_structure_solution 'SIR97 (Altomare <i>et al.</i>,  1999)'
_diffrn_ambient_temperature 150(2)
_diffrn_detector_area_resol_mean 7.111
_diffrn_measured_fraction_theta_full 0.983
_diffrn_measured_fraction_theta_max 0.983
_diffrn_measurement_details
;
scan:
    Number of images: 360
               Slice: -115.0000 - 65.0000
         Image width: 0.5000
            Exp time: 48.0000
       Rotation axis: Omega
               Omega: 0.0000
                 Chi: 45.0000
                 Phi: 0.0000
                 XTD: 54.9319
              2theta: -25.4961
scan:
    Number of images: 360
               Slice: -115.0000 - 65.0000
         Image width: 0.5000
            Exp time: 48.0000
       Rotation axis: Omega
               Omega: 0.0000
                 Chi: 45.0000
                 Phi: 90.0000
                 XTD: 54.9319
              2theta: -25.4961
scan:
    Number of images: 360
               Slice: -115.0000 - 65.0000
         Image width: 0.5000
            Exp time: 48.0000
       Rotation axis: Omega
               Omega: 0.0000
                 Chi: 45.0000
                 Phi: 180.0000
                 XTD: 54.9319
              2theta: -25.4961

;
_diffrn_measurement_device 'Saturn724+ (4x4 bin mode)'
_diffrn_measurement_device_details 'AFC11 (Right): Eulerian 3 circle'
_diffrn_measurement_device_type 'Rigaku AFC11 with Saturn 724+ CCD'
_diffrn_measurement_method \w
_diffrn_radiation_detector CCD
_diffrn_radiation_monochromator Confocal
_diffrn_radiation_source 'Rotating Anode'
_diffrn_radiation_type MoK\a
_diffrn_radiation_wavelength 0.710747
_diffrn_reflns_av_R_equivalents 0.0520
_diffrn_reflns_av_sigmaI/netI 0.0706
_diffrn_reflns_limit_h_max 13
_diffrn_reflns_limit_h_min -13
_diffrn_reflns_limit_k_max 17
_diffrn_reflns_limit_k_min -17
_diffrn_reflns_limit_l_max 20
_diffrn_reflns_limit_l_min -19
_diffrn_reflns_number 22419
_diffrn_reflns_reduction_process 'Lp corrections applied'
_diffrn_reflns_theta_full 27.43
_diffrn_reflns_theta_max 27.43
_diffrn_reflns_theta_min 2.44
_diffrn_source_current 24.0000
_diffrn_source_power 1.2000
_diffrn_source_voltage 50.0000
_exptl_absorpt_coefficient_mu 0.856
_exptl_absorpt_correction_T_max 0.9915
_exptl_absorpt_correction_T_min 0.7653
_exptl_absorpt_correction_type multi-scan
_exptl_absorpt_process_details 'REQAB (Rigaku, 1998)'
_exptl_crystal_colour Colorless
_exptl_crystal_density_diffrn 1.317
_exptl_crystal_density_method 'not measured'
_exptl_crystal_description Platelet
_exptl_crystal_F_000 888
_exptl_crystal_preparation 'mounted on the CryoLoop with Palaton oil and placed in N2 stream at 150(2) K'
_exptl_crystal_size_max 0.33
_exptl_crystal_size_mid 0.20
_exptl_crystal_size_min 0.01
_refine_diff_density_max 0.553
_refine_diff_density_min -0.569
_refine_diff_density_rms 0.074
_refine_ls_extinction_method none
_refine_ls_goodness_of_fit_ref 1.077
_refine_ls_hydrogen_treatment refall
_refine_ls_matrix_type full
_refine_ls_number_parameters 695
_refine_ls_number_reflns 9712
_refine_ls_number_restraints 0
_refine_ls_restrained_S_all 1.077
_refine_ls_R_factor_all 0.0704
_refine_ls_R_factor_gt 0.0508
_refine_ls_shift/su_max 0.001
_refine_ls_shift/su_mean 0.000
_refine_ls_structure_factor_coef Fsqd
_refine_ls_weighting_details 'calc w=1/[\s^2^(Fo^2^)+(0.0482P)^2^+0.1590P] where P=(Fo^2^+2Fc^2^)/3'
_refine_ls_weighting_scheme calc
_refine_ls_wR_factor_gt 0.1056
_refine_ls_wR_factor_ref 0.1161
_reflns_number_gt 7567
_reflns_number_total 9712
_reflns_threshold_expression >2sigma(I)
_cod_data_source_file om500906f_si_003.cif
_cod_data_source_block 6b
_cod_depositor_comments
;
The following automatic conversions were performed:

'_exptl_absorpt_correction_type' value 'Multi-scan' changed to
'multi-scan' according to
/home/saulius/struct/COD-crude-data--automatic-downloads/rss-feeds/ACS/lib/dictionaries/cif_core.dic
dictionary named 'cif_core.dic' version 2.4.2 from 2011-04-26.

Automatic conversion script
Id: cif_fix_values 2827 2014-09-09 07:05:25Z andrius 

 Adding full bibliography for 4084655--4084660.cif.
;
_cod_original_sg_symbol_H-M P-1
_cod_database_code 4084659

loop_
_symmetry_equiv_pos_as_xyz
'x, y, z'
'-x, -y, -z'

loop_
_atom_site_label
_atom_site_type_symbol
_atom_site_fract_x
_atom_site_fract_y
_atom_site_fract_z
_atom_site_U_iso_or_equiv
_atom_site_adp_type
_atom_site_occupancy
_atom_site_symmetry_multiplicity
_atom_site_calc_flag
Ge1 Ge 0.67763(3) 0.24999(2) 0.744154(17) 0.02140(9) Uani 1 1 d
H1GE H 0.598(2) 0.1874(19) 0.8074(15) 0.017(7) Uiso 1 1 d
P1 P 0.39949(7) 0.37403(6) 0.76116(5) 0.02688(17) Uani 1 1 d
C1 C 0.6595(3) 0.3993(2) 0.73988(16) 0.0238(6) Uani 1 1 d
C2 C 0.7692(3) 0.4566(2) 0.7262(2) 0.0306(7) Uani 1 1 d
H2A H 0.847(3) 0.427(2) 0.7215(19) 0.035(8) Uiso 1 1 d
C3 C 0.7635(3) 0.5631(2) 0.7164(2) 0.0348(7) Uani 1 1 d
H3A H 0.839(3) 0.597(2) 0.7055(19) 0.035(9) Uiso 1 1 d
C4 C 0.6487(3) 0.6136(2) 0.7221(2) 0.0337(7) Uani 1 1 d
H4A H 0.640(3) 0.687(2) 0.7143(18) 0.035(8) Uiso 1 1 d
C5 C 0.5398(3) 0.5580(2) 0.73735(19) 0.0292(6) Uani 1 1 d
H5A H 0.461(3) 0.590(2) 0.7415(18) 0.032(8) Uiso 1 1 d
C6 C 0.5433(3) 0.4510(2) 0.74538(16) 0.0243(6) Uani 1 1 d
C7 C 0.3444(3) 0.3950(2) 0.86576(19) 0.0297(6) Uani 1 1 d
C8 C 0.2159(3) 0.3900(2) 0.8865(2) 0.0369(7) Uani 1 1 d
H8A H 0.157(3) 0.388(3) 0.841(2) 0.044(10) Uiso 1 1 d
C9 C 0.1757(4) 0.3919(3) 0.9699(2) 0.0505(9) Uani 1 1 d
H9A H 0.081(4) 0.387(3) 0.984(2) 0.063(11) Uiso 1 1 d
C10 C 0.2615(4) 0.3975(3) 1.0338(3) 0.0526(10) Uani 1 1 d
H10A H 0.237(3) 0.400(3) 1.091(2) 0.055(11) Uiso 1 1 d
C11 C 0.3890(4) 0.4002(3) 1.0148(2) 0.0490(9) Uani 1 1 d
H11A H 0.447(3) 0.403(3) 1.061(2) 0.053(11) Uiso 1 1 d
C12 C 0.4305(3) 0.3989(3) 0.9312(2) 0.0384(7) Uani 1 1 d
H12A H 0.518(3) 0.397(3) 0.920(2) 0.046(10) Uiso 1 1 d
C13 C 0.2881(3) 0.4521(2) 0.68283(19) 0.0308(7) Uani 1 1 d
C14 C 0.2727(3) 0.4198(3) 0.6052(2) 0.0367(7) Uani 1 1 d
H14A H 0.317(3) 0.355(2) 0.6007(19) 0.038(9) Uiso 1 1 d
C15 C 0.1919(3) 0.4737(3) 0.5410(2) 0.0479(9) Uani 1 1 d
H15A H 0.189(3) 0.453(2) 0.487(2) 0.041(9) Uiso 1 1 d
C16 C 0.1231(3) 0.5609(3) 0.5539(3) 0.0510(10) Uani 1 1 d
H16A H 0.070(3) 0.600(3) 0.501(2) 0.059(11) Uiso 1 1 d
C17 C 0.1370(3) 0.5935(3) 0.6296(2) 0.0440(9) Uani 1 1 d
H17A H 0.091(3) 0.653(3) 0.640(2) 0.048(10) Uiso 1 1 d
C18 C 0.2191(3) 0.5402(2) 0.6935(2) 0.0352(7) Uani 1 1 d
H18A H 0.229(3) 0.567(2) 0.7417(19) 0.025(8) Uiso 1 1 d
P2 P 0.69387(7) 0.02389(6) 0.68225(5) 0.02574(17) Uani 1 1 d
C19 C 0.6425(2) 0.2365(2) 0.62594(17) 0.0227(6) Uani 1 1 d
C20 C 0.6034(3) 0.3240(2) 0.56403(18) 0.0269(6) Uani 1 1 d
H20A H 0.596(3) 0.390(3) 0.580(2) 0.043(9) Uiso 1 1 d
C21 C 0.5802(3) 0.3216(2) 0.47875(18) 0.0314(7) Uani 1 1 d
H21A H 0.553(3) 0.384(2) 0.4357(19) 0.031(8) Uiso 1 1 d
C22 C 0.5977(3) 0.2295(2) 0.4528(2) 0.0320(7) Uani 1 1 d
H22A H 0.586(3) 0.225(2) 0.3996(19) 0.025(8) Uiso 1 1 d
C23 C 0.6349(3) 0.1399(2) 0.51272(18) 0.0304(7) Uani 1 1 d
H23A H 0.644(3) 0.075(2) 0.4960(18) 0.032(8) Uiso 1 1 d
C24 C 0.6557(3) 0.1420(2) 0.59922(17) 0.0244(6) Uani 1 1 d
C25 C 0.5390(3) -0.0354(2) 0.70103(17) 0.0281(6) Uani 1 1 d
C26 C 0.5342(3) -0.1315(2) 0.75982(19) 0.0338(7) Uani 1 1 d
H26A H 0.610(3) -0.160(2) 0.786(2) 0.041(9) Uiso 1 1 d
C27 C 0.4216(3) -0.1813(3) 0.7783(2) 0.0401(8) Uani 1 1 d
H27A H 0.419(3) -0.246(3) 0.819(2) 0.040(9) Uiso 1 1 d
C28 C 0.3100(3) -0.1342(3) 0.7415(2) 0.0439(8) Uani 1 1 d
H28A H 0.238(3) -0.169(3) 0.754(2) 0.041(9) Uiso 1 1 d
C29 C 0.3119(3) -0.0381(3) 0.6858(2) 0.0426(8) Uani 1 1 d
H29A H 0.240(3) -0.006(3) 0.659(2) 0.048(10) Uiso 1 1 d
C30 C 0.4256(3) 0.0112(3) 0.6643(2) 0.0342(7) Uani 1 1 d
H30A H 0.428(3) 0.074(2) 0.6252(18) 0.026(8) Uiso 1 1 d
C31 C 0.7753(3) -0.0595(2) 0.61873(18) 0.0272(6) Uani 1 1 d
C32 C 0.9068(3) -0.0571(3) 0.6142(2) 0.0378(8) Uani 1 1 d
H32A H 0.950(3) -0.018(3) 0.644(2) 0.041(10) Uiso 1 1 d
C33 C 0.9748(4) -0.1180(3) 0.5684(2) 0.0501(10) Uani 1 1 d
H33A H 1.063(3) -0.114(2) 0.564(2) 0.038(9) Uiso 1 1 d
C34 C 0.9125(4) -0.1831(3) 0.5270(2) 0.0523(11) Uani 1 1 d
H34A H 0.960(4) -0.228(3) 0.501(2) 0.057(11) Uiso 1 1 d
C35 C 0.7825(4) -0.1867(3) 0.5311(2) 0.0457(9) Uani 1 1 d
H35A H 0.741(3) -0.229(3) 0.503(2) 0.049(11) Uiso 1 1 d
C36 C 0.7153(3) -0.1255(2) 0.5764(2) 0.0367(7) Uani 1 1 d
H36A H 0.634(3) -0.132(2) 0.575(2) 0.037(9) Uiso 1 1 d
P3 P 0.78411(7) 0.20936(6) 0.94237(5) 0.02460(16) Uani 1 1 d
C37 C 0.8563(2) 0.2133(2) 0.77254(17) 0.0220(6) Uani 1 1 d
C38 C 0.9407(3) 0.2065(2) 0.70632(19) 0.0275(6) Uani 1 1 d
H38A H 0.909(3) 0.217(2) 0.6444(19) 0.030(8) Uiso 1 1 d
C39 C 1.0684(3) 0.1851(2) 0.7229(2) 0.0334(7) Uani 1 1 d
H39A H 1.126(3) 0.185(2) 0.676(2) 0.036(9) Uiso 1 1 d
C40 C 1.1132(3) 0.1690(3) 0.8074(2) 0.0359(7) Uani 1 1 d
H40A H 1.204(3) 0.151(2) 0.818(2) 0.043(9) Uiso 1 1 d
C41 C 1.0304(3) 0.1744(2) 0.8742(2) 0.0302(7) Uani 1 1 d
H41A H 1.062(3) 0.164(2) 0.9319(19) 0.028(8) Uiso 1 1 d
C42 C 0.9019(3) 0.1966(2) 0.85862(17) 0.0235(6) Uani 1 1 d
C43 C 0.7307(2) 0.0768(2) 0.97835(17) 0.0245(6) Uani 1 1 d
C44 C 0.6552(3) 0.0563(3) 1.05189(19) 0.0323(7) Uani 1 1 d
H44A H 0.637(3) 0.108(3) 1.083(2) 0.050(10) Uiso 1 1 d
C45 C 0.6055(3) -0.0397(3) 1.0818(2) 0.0369(8) Uani 1 1 d
H45A H 0.555(3) -0.050(2) 1.128(2) 0.041(10) Uiso 1 1 d
C46 C 0.6295(3) -0.1177(3) 1.0380(2) 0.0390(8) Uani 1 1 d
H46A H 0.591(3) -0.179(3) 1.055(2) 0.037(9) Uiso 1 1 d
C47 C 0.7035(3) -0.0989(2) 0.9646(2) 0.0348(7) Uani 1 1 d
H47A H 0.723(3) -0.152(3) 0.933(2) 0.042(9) Uiso 1 1 d
C48 C 0.7540(3) -0.0016(2) 0.93409(19) 0.0286(6) Uani 1 1 d
H48A H 0.805(3) 0.004(2) 0.8855(18) 0.025(8) Uiso 1 1 d
C49 C 0.8775(3) 0.2206(2) 1.03727(17) 0.0266(6) Uani 1 1 d
C50 C 0.8712(3) 0.3154(2) 1.06207(19) 0.0318(7) Uani 1 1 d
H50A H 0.819(3) 0.373(2) 1.0270(18) 0.026(7) Uiso 1 1 d
C51 C 0.9393(3) 0.3280(3) 1.1344(2) 0.0378(8) Uani 1 1 d
H51A H 0.931(3) 0.398(2) 1.1472(18) 0.034(8) Uiso 1 1 d
C52 C 1.0116(3) 0.2470(3) 1.1822(2) 0.0376(8) Uani 1 1 d
H52A H 1.060(3) 0.255(2) 1.230(2) 0.036(9) Uiso 1 1 d
C53 C 1.0163(3) 0.1528(3) 1.15978(19) 0.0345(7) Uani 1 1 d
H53A H 1.068(3) 0.092(2) 1.196(2) 0.042(9) Uiso 1 1 d
C54 C 0.9504(3) 0.1391(2) 1.08788(18) 0.0298(6) Uani 1 1 d
H54A H 0.954(3) 0.072(2) 1.0701(19) 0.034(8) Uiso 1 1 d

loop_
_atom_site_aniso_label
_atom_site_aniso_U_11
_atom_site_aniso_U_22
_atom_site_aniso_U_33
_atom_site_aniso_U_23
_atom_site_aniso_U_13
_atom_site_aniso_U_12
Ge1 0.02203(16) 0.02172(15) 0.02018(16) -0.00435(11) -0.00222(11) 0.00115(11)
P1 0.0251(4) 0.0252(4) 0.0303(4) -0.0067(3) -0.0023(3) 0.0027(3)
C1 0.0275(14) 0.0253(14) 0.0188(13) -0.0055(11) -0.0059(11) -0.0005(11)
C2 0.0284(16) 0.0286(15) 0.0352(17) -0.0079(13) 0.0001(13) -0.0008(12)
C3 0.0341(17) 0.0328(17) 0.0386(18) -0.0089(14) 0.0019(14) -0.0094(14)
C4 0.0466(19) 0.0210(15) 0.0341(17) -0.0071(13) 0.0005(14) -0.0028(13)
C5 0.0346(17) 0.0238(14) 0.0290(16) -0.0063(12) -0.0072(13) 0.0039(12)
C6 0.0297(15) 0.0218(13) 0.0198(13) -0.0017(11) -0.0024(11) 0.0023(11)
C7 0.0347(16) 0.0207(14) 0.0317(16) -0.0021(12) 0.0039(13) 0.0009(12)
C8 0.0392(18) 0.0353(17) 0.0339(18) -0.0022(14) 0.0051(15) -0.0036(14)
C9 0.052(2) 0.050(2) 0.049(2) -0.0077(18) 0.0184(19) -0.0110(18)
C10 0.083(3) 0.040(2) 0.038(2) -0.0134(17) 0.026(2) -0.0165(19)
C11 0.072(3) 0.047(2) 0.0282(18) -0.0072(16) -0.0003(18) -0.0180(19)
C12 0.045(2) 0.0371(18) 0.0329(18) -0.0064(14) -0.0012(15) -0.0059(15)
C13 0.0243(14) 0.0356(16) 0.0324(16) -0.0072(13) 0.0024(12) 0.0000(12)
C14 0.0317(17) 0.0387(18) 0.0417(19) -0.0129(15) -0.0044(14) -0.0026(14)
C15 0.047(2) 0.057(2) 0.039(2) -0.0080(18) -0.0141(17) -0.0069(17)
C16 0.0318(18) 0.055(2) 0.059(2) 0.0027(19) -0.0162(17) -0.0001(16)
C17 0.0317(17) 0.043(2) 0.053(2) -0.0027(17) -0.0037(16) 0.0110(15)
C18 0.0312(16) 0.0357(17) 0.0365(18) -0.0043(15) 0.0012(14) 0.0038(13)
P2 0.0302(4) 0.0235(4) 0.0238(4) -0.0061(3) -0.0036(3) 0.0012(3)
C19 0.0187(13) 0.0260(14) 0.0231(14) -0.0047(11) -0.0008(11) -0.0005(10)
C20 0.0308(15) 0.0255(14) 0.0231(14) -0.0033(12) -0.0012(12) 0.0014(12)
C21 0.0394(17) 0.0310(16) 0.0218(15) -0.0019(12) -0.0052(13) 0.0010(13)
C22 0.0395(18) 0.0382(17) 0.0192(15) -0.0081(13) -0.0062(13) -0.0021(13)
C23 0.0368(17) 0.0302(16) 0.0246(15) -0.0072(13) -0.0037(13) -0.0002(13)
C24 0.0245(14) 0.0286(14) 0.0205(14) -0.0061(11) -0.0021(11) -0.0023(11)
C25 0.0358(16) 0.0292(15) 0.0223(14) -0.0127(12) 0.0024(12) -0.0001(12)
C26 0.0455(19) 0.0330(17) 0.0245(15) -0.0095(13) 0.0022(14) -0.0019(14)
C27 0.057(2) 0.0330(18) 0.0323(18) -0.0112(14) 0.0123(16) -0.0109(16)
C28 0.040(2) 0.053(2) 0.045(2) -0.0226(17) 0.0180(17) -0.0175(17)
C29 0.0354(19) 0.049(2) 0.048(2) -0.0211(17) 0.0033(16) 0.0012(16)
C30 0.0380(18) 0.0334(17) 0.0328(17) -0.0109(14) -0.0015(14) 0.0000(14)
C31 0.0301(15) 0.0244(14) 0.0254(15) -0.0021(12) -0.0014(12) 0.0021(11)
C32 0.0350(18) 0.0381(18) 0.0368(18) -0.0016(15) -0.0022(15) 0.0041(14)
C33 0.041(2) 0.056(2) 0.044(2) 0.0066(18) 0.0142(17) 0.0161(17)
C34 0.073(3) 0.045(2) 0.0330(19) -0.0010(16) 0.0125(19) 0.027(2)
C35 0.068(3) 0.0346(18) 0.0368(19) -0.0146(15) 0.0046(18) 0.0085(17)
C36 0.043(2) 0.0312(17) 0.0376(18) -0.0110(14) 0.0007(16) 0.0007(14)
P3 0.0253(4) 0.0265(4) 0.0222(4) -0.0062(3) -0.0019(3) 0.0023(3)
C37 0.0215(13) 0.0236(13) 0.0218(13) -0.0069(11) -0.0010(11) -0.0005(10)
C38 0.0265(15) 0.0322(15) 0.0239(15) -0.0072(12) 0.0002(12) 0.0027(12)
C39 0.0232(15) 0.0479(19) 0.0283(16) -0.0072(14) 0.0064(13) 0.0027(13)
C40 0.0231(15) 0.0488(19) 0.0340(17) -0.0062(14) -0.0019(13) 0.0048(14)
C41 0.0269(15) 0.0378(17) 0.0265(16) -0.0089(13) -0.0075(13) 0.0031(12)
C42 0.0266(14) 0.0209(13) 0.0225(14) -0.0039(11) -0.0019(11) -0.0009(11)
C43 0.0207(13) 0.0310(15) 0.0208(14) -0.0041(11) -0.0052(11) -0.0005(11)
C44 0.0334(16) 0.0399(18) 0.0247(15) -0.0087(13) -0.0019(13) -0.0033(13)
C45 0.0312(17) 0.048(2) 0.0274(17) 0.0020(15) -0.0005(14) -0.0051(14)
C46 0.0328(17) 0.0339(18) 0.042(2) 0.0090(15) -0.0128(15) -0.0067(14)
C47 0.0358(17) 0.0278(16) 0.0409(18) -0.0081(14) -0.0109(15) 0.0018(13)
C48 0.0321(16) 0.0266(15) 0.0267(15) -0.0057(12) -0.0005(13) 0.0039(12)
C49 0.0267(14) 0.0321(15) 0.0229(14) -0.0101(12) 0.0023(12) -0.0014(12)
C50 0.0366(17) 0.0306(16) 0.0294(16) -0.0091(13) 0.0065(13) -0.0026(13)
C51 0.0448(19) 0.0389(18) 0.0368(18) -0.0220(15) 0.0124(15) -0.0134(15)
C52 0.0340(17) 0.058(2) 0.0266(17) -0.0192(16) 0.0008(14) -0.0132(15)
C53 0.0309(16) 0.0474(19) 0.0269(16) -0.0127(14) -0.0027(13) 0.0042(14)
C54 0.0294(15) 0.0353(17) 0.0275(15) -0.0136(13) -0.0019(12) 0.0029(13)

loop_
_atom_type_symbol
_atom_type_description
_atom_type_scat_dispersion_real
_atom_type_scat_dispersion_imag
_atom_type_scat_source
C C 0.0033 0.0016 'International Tables Vol C Tables 4.2.6.8 and 6.1.1.4'
H H 0.0000 0.0000 'International Tables Vol C Tables 4.2.6.8 and 6.1.1.4'
P P 0.1023 0.0942 'International Tables Vol C Tables 4.2.6.8 and 6.1.1.4'
Ge Ge 0.1547 1.8001 'International Tables Vol C Tables 4.2.6.8 and 6.1.1.4'

loop_
_geom_angle_atom_site_label_1
_geom_angle_atom_site_label_2
_geom_angle_atom_site_label_3
_geom_angle
C19 Ge1 C37 109.57(11)
C19 Ge1 C1 105.05(11)
C37 Ge1 C1 105.19(11)
C19 Ge1 P3 163.08(8)
C37 Ge1 P3 58.25(8)
C1 Ge1 P3 90.23(8)
C19 Ge1 P2 56.43(8)
C37 Ge1 P2 81.82(8)
C1 Ge1 P2 161.39(8)
P3 Ge1 P2 107.91(3)
C19 Ge1 P1 93.41(8)
C37 Ge1 P1 154.38(8)
C1 Ge1 P1 56.24(8)
P3 Ge1 P1 101.26(3)
P2 Ge1 P1 121.60(3)
C19 Ge1 H1GE 112.7(10)
C37 Ge1 H1GE 109.9(10)
C1 Ge1 H1GE 114.0(10)
P3 Ge1 H1GE 65.8(9)
P2 Ge1 H1GE 78.4(10)
P1 Ge1 H1GE 69.2(10)
C7 P1 C13 104.06(14)
C7 P1 C6 101.17(13)
C13 P1 C6 102.85(13)
C7 P1 Ge1 120.97(9)
C13 P1 Ge1 134.06(10)
C6 P1 Ge1 62.11(9)
C6 C1 C2 118.8(3)
C6 C1 Ge1 123.6(2)
C2 C1 Ge1 117.5(2)
C3 C2 C1 121.2(3)
C3 C2 H2A 117(2)
C1 C2 H2A 122(2)
C4 C3 C2 119.7(3)
C4 C3 H3A 123.1(19)
C2 C3 H3A 117.2(19)
C3 C4 C5 119.9(3)
C3 C4 H4A 122.3(19)
C5 C4 H4A 117.7(18)
C4 C5 C6 121.1(3)
C4 C5 H5A 121.8(19)
C6 C5 H5A 117.1(19)
C1 C6 C5 119.2(3)
C1 C6 P1 118.0(2)
C5 C6 P1 122.8(2)
C12 C7 C8 118.2(3)
C12 C7 P1 120.5(2)
C8 C7 P1 120.4(2)
C9 C8 C7 120.5(3)
C9 C8 H8A 121(2)
C7 C8 H8A 118(2)
C10 C9 C8 120.8(4)
C10 C9 H9A 120(2)
C8 C9 H9A 119(2)
C9 C10 C11 119.4(4)
C9 C10 H10A 123(2)
C11 C10 H10A 117(2)
C10 C11 C12 120.4(4)
C10 C11 H11A 118(2)
C12 C11 H11A 122(2)
C7 C12 C11 120.7(3)
C7 C12 H12A 120(2)
C11 C12 H12A 119(2)
C18 C13 C14 118.0(3)
C18 C13 P1 125.9(2)
C14 C13 P1 116.0(2)
C15 C14 C13 120.9(3)
C15 C14 H14A 122.3(18)
C13 C14 H14A 116.6(18)
C14 C15 C16 119.8(4)
C14 C15 H15A 119(2)
C16 C15 H15A 121(2)
C17 C16 C15 120.0(3)
C17 C16 H16A 125(2)
C15 C16 H16A 115(2)
C16 C17 C18 120.2(3)
C16 C17 H17A 121(2)
C18 C17 H17A 118(2)
C17 C18 C13 121.0(3)
C17 C18 H18A 117.4(18)
C13 C18 H18A 121.5(18)
C25 P2 C24 102.10(13)
C25 P2 C31 101.74(13)
C24 P2 C31 102.32(13)
C25 P2 Ge1 108.37(9)
C24 P2 Ge1 62.02(10)
C31 P2 Ge1 148.24(10)
C20 C19 C24 117.6(2)
C20 C19 Ge1 119.1(2)
C24 C19 Ge1 123.32(19)
C21 C20 C19 122.7(3)
C21 C20 H20A 117.7(19)
C19 C20 H20A 119.5(19)
C20 C21 C22 119.2(3)
C20 C21 H21A 121.6(17)
C22 C21 H21A 119.2(17)
C21 C22 C23 120.0(3)
C21 C22 H22A 122.1(19)
C23 C22 H22A 117.9(19)
C22 C23 C24 120.7(3)
C22 C23 H23A 120.7(18)
C24 C23 H23A 118.5(18)
C23 C24 C19 119.8(2)
C23 C24 P2 122.1(2)
C19 C24 P2 118.0(2)
C30 C25 C26 118.0(3)
C30 C25 P2 124.3(2)
C26 C25 P2 117.5(2)
C27 C26 C25 121.4(3)
C27 C26 H26A 122(2)
C25 C26 H26A 117(2)
C28 C27 C26 119.8(3)
C28 C27 H27A 119(2)
C26 C27 H27A 121(2)
C29 C28 C27 119.8(3)
C29 C28 H28A 123(2)
C27 C28 H28A 118(2)
C28 C29 C30 120.9(3)
C28 C29 H29A 122(2)
C30 C29 H29A 117(2)
C25 C30 C29 120.0(3)
C25 C30 H30A 118.4(18)
C29 C30 H30A 121.5(18)
C36 C31 C32 117.8(3)
C36 C31 P2 124.7(2)
C32 C31 P2 117.5(2)
C33 C32 C31 120.9(4)
C33 C32 H32A 119(2)
C31 C32 H32A 120(2)
C34 C33 C32 120.0(4)
C34 C33 H33A 120(2)
C32 C33 H33A 120(2)
C35 C34 C33 119.9(3)
C35 C34 H34A 122(2)
C33 C34 H34A 118(2)
C36 C35 C34 119.9(4)
C36 C35 H35A 120(2)
C34 C35 H35A 120(2)
C35 C36 C31 121.5(4)
C35 C36 H36A 114(2)
C31 C36 H36A 125(2)
C43 P3 C49 100.28(13)
C43 P3 C42 102.60(13)
C49 P3 C42 105.10(13)
C43 P3 Ge1 97.13(9)
C49 P3 Ge1 161.22(10)
C42 P3 Ge1 63.88(9)
C38 C37 C42 119.3(2)
C38 C37 Ge1 119.3(2)
C42 C37 Ge1 121.37(19)
C39 C38 C37 121.3(3)
C39 C38 H38A 118.7(16)
C37 C38 H38A 120.0(16)
C38 C39 C40 119.4(3)
C38 C39 H39A 120.0(18)
C40 C39 H39A 120.5(18)
C41 C40 C39 120.0(3)
C41 C40 H40A 121.9(19)
C39 C40 H40A 118.0(19)
C40 C41 C42 121.3(3)
C40 C41 H41A 119.3(17)
C42 C41 H41A 119.4(17)
C41 C42 C37 118.7(3)
C41 C42 P3 124.8(2)
C37 C42 P3 116.5(2)
C48 C43 C44 118.6(3)
C48 C43 P3 124.4(2)
C44 C43 P3 117.0(2)
C45 C44 C43 121.3(3)
C45 C44 H44A 118(2)
C43 C44 H44A 121(2)
C44 C45 C46 120.0(3)
C44 C45 H45A 119(2)
C46 C45 H45A 121(2)
C47 C46 C45 119.6(3)
C47 C46 H46A 121(2)
C45 C46 H46A 119(2)
C46 C47 C48 120.5(3)
C46 C47 H47A 121(2)
C48 C47 H47A 118(2)
C43 C48 C47 120.0(3)
C43 C48 H48A 124.5(17)
C47 C48 H48A 115.4(17)
C50 C49 C54 118.3(3)
C50 C49 P3 117.6(2)
C54 C49 P3 124.0(2)
C51 C50 C49 120.1(3)
C51 C50 H50A 121.2(17)
C49 C50 H50A 118.7(17)
C52 C51 C50 120.4(3)
C52 C51 H51A 124.3(17)
C50 C51 H51A 115.3(17)
C53 C52 C51 120.1(3)
C53 C52 H52A 118.5(19)
C51 C52 H52A 121.3(19)
C52 C53 C54 120.3(3)
C52 C53 H53A 120.4(18)
C54 C53 H53A 119.3(18)
C53 C54 C49 120.8(3)
C53 C54 H54A 121.4(17)
C49 C54 H54A 117.9(17)

loop_
_geom_bond_atom_site_label_1
_geom_bond_atom_site_label_2
_geom_bond_distance
Ge1 C19 1.955(3)
Ge1 C37 1.961(3)
Ge1 C1 1.969(3)
Ge1 P3 3.258(2)
Ge1 P2 3.3547(19)
Ge1 P1 3.3548(19)
Ge1 H1GE 1.44(2)
P1 C7 1.828(3)
P1 C13 1.828(3)
P1 C6 1.848(3)
C1 C6 1.396(4)
C1 C2 1.401(4)
C2 C3 1.386(4)
C2 H2A 0.91(3)
C3 C4 1.377(4)
C3 H3A 0.93(3)
C4 C5 1.383(4)
C4 H4A 0.96(3)
C5 C6 1.397(4)
C5 H5A 0.93(3)
C7 C12 1.391(4)
C7 C8 1.397(4)
C8 C9 1.390(5)
C8 H8A 0.96(3)
C9 C10 1.375(6)
C9 H9A 1.03(4)
C10 C11 1.380(6)
C10 H10A 0.95(4)
C11 C12 1.395(5)
C11 H11A 0.96(4)
C12 H12A 0.94(3)
C13 C18 1.397(4)
C13 C14 1.399(4)
C14 C15 1.381(5)
C14 H14A 0.98(3)
C15 C16 1.397(5)
C15 H15A 0.95(3)
C16 C17 1.371(5)
C16 H16A 1.03(4)
C17 C18 1.385(4)
C17 H17A 0.95(3)
C18 H18A 0.91(3)
P2 C25 1.837(3)
P2 C24 1.841(3)
P2 C31 1.842(3)
C19 C20 1.393(4)
C19 C24 1.411(4)
C20 C21 1.379(4)
C20 H20A 0.96(3)
C21 C22 1.380(4)
C21 H21A 0.99(3)
C22 C23 1.391(4)
C22 H22A 0.87(3)
C23 C24 1.393(4)
C23 H23A 0.96(3)
C25 C30 1.394(4)
C25 C26 1.404(4)
C26 C27 1.382(5)
C26 H26A 0.93(3)
C27 C28 1.381(5)
C27 H27A 0.96(3)
C28 C29 1.380(5)
C28 H28A 0.91(3)
C29 C30 1.395(5)
C29 H29A 0.92(3)
C30 H30A 0.92(3)
C31 C36 1.386(4)
C31 C32 1.393(4)
C32 C33 1.382(5)
C32 H32A 0.91(3)
C33 C34 1.380(6)
C33 H33A 0.94(3)
C34 C35 1.377(6)
C34 H34A 0.92(4)
C35 C36 1.376(4)
C35 H35A 0.91(3)
C36 H36A 0.86(3)
P3 C43 1.835(3)
P3 C49 1.836(3)
P3 C42 1.847(3)
C37 C38 1.390(4)
C37 C42 1.413(4)
C38 C39 1.382(4)
C38 H38A 1.02(3)
C39 C40 1.388(4)
C39 H39A 0.96(3)
C40 C41 1.383(4)
C40 H40A 0.98(3)
C41 C42 1.390(4)
C41 H41A 0.95(3)
C43 C48 1.391(4)
C43 C44 1.391(4)
C44 C45 1.380(5)
C44 H44A 0.94(3)
C45 C46 1.382(5)
C45 H45A 0.89(3)
C46 C47 1.380(5)
C46 H46A 0.91(3)
C47 C48 1.400(4)
C47 H47A 0.97(3)
C48 H48A 0.93(3)
C49 C50 1.398(4)
C49 C54 1.400(4)
C50 C51 1.397(4)
C50 H50A 0.98(3)
C51 C52 1.376(5)
C51 H51A 0.99(3)
C52 C53 1.373(5)
C52 H52A 0.94(3)
C53 C54 1.385(4)
C53 H53A 1.01(3)
C54 H54A 0.99(3)

loop_
_geom_torsion_atom_site_label_1
_geom_torsion_atom_site_label_2
_geom_torsion_atom_site_label_3
_geom_torsion_atom_site_label_4
_geom_torsion
C19 Ge1 P1 C7 168.57(13)
C37 Ge1 P1 C7 -37.3(2)
C1 Ge1 P1 C7 -85.58(14)
P3 Ge1 P1 C7 -2.94(11)
P2 Ge1 P1 C7 116.43(11)
C19 Ge1 P1 C13 -24.32(16)
C37 Ge1 P1 C13 129.8(2)
C1 Ge1 P1 C13 81.54(17)
P3 Ge1 P1 C13 164.18(14)
P2 Ge1 P1 C13 -76.45(15)
C19 Ge1 P1 C6 -104.98(12)
C37 Ge1 P1 C6 49.2(2)
C1 Ge1 P1 C6 0.87(13)
P3 Ge1 P1 C6 83.51(9)
P2 Ge1 P1 C6 -157.12(9)
C19 Ge1 C1 C6 82.7(2)
C37 Ge1 C1 C6 -161.7(2)
P3 Ge1 C1 C6 -104.6(2)
P2 Ge1 C1 C6 88.2(3)
P1 Ge1 C1 C6 -1.22(18)
C19 Ge1 C1 C2 -94.0(2)
C37 Ge1 C1 C2 21.6(2)
P3 Ge1 C1 C2 78.7(2)
P2 Ge1 C1 C2 -88.5(3)
P1 Ge1 C1 C2 -177.9(2)
C6 C1 C2 C3 -1.3(4)
Ge1 C1 C2 C3 175.6(2)
C1 C2 C3 C4 1.4(5)
C2 C3 C4 C5 -0.1(5)
C3 C4 C5 C6 -1.4(5)
C2 C1 C6 C5 -0.2(4)
Ge1 C1 C6 C5 -176.8(2)
C2 C1 C6 P1 178.7(2)
Ge1 C1 C6 P1 2.1(3)
C4 C5 C6 C1 1.5(4)
C4 C5 C6 P1 -177.4(2)
C7 P1 C6 C1 118.1(2)
C13 P1 C6 C1 -134.5(2)
Ge1 P1 C6 C1 -1.16(17)
C7 P1 C6 C5 -63.0(2)
C13 P1 C6 C5 44.4(3)
Ge1 P1 C6 C5 177.7(3)
C13 P1 C7 C12 -144.8(2)
C6 P1 C7 C12 -38.4(3)
Ge1 P1 C7 C12 25.7(3)
C13 P1 C7 C8 46.0(3)
C6 P1 C7 C8 152.4(2)
Ge1 P1 C7 C8 -143.5(2)
C12 C7 C8 C9 1.8(5)
P1 C7 C8 C9 171.3(3)
C7 C8 C9 C10 -0.8(5)
C8 C9 C10 C11 -0.6(6)
C9 C10 C11 C12 0.9(6)
C8 C7 C12 C11 -1.4(5)
P1 C7 C12 C11 -170.9(3)
C10 C11 C12 C7 0.1(5)
C7 P1 C13 C18 26.4(3)
C6 P1 C13 C18 -78.8(3)
Ge1 P1 C13 C18 -142.3(2)
C7 P1 C13 C14 -154.3(2)
C6 P1 C13 C14 100.5(3)
Ge1 P1 C13 C14 37.1(3)
C18 C13 C14 C15 0.1(5)
P1 C13 C14 C15 -179.3(3)
C13 C14 C15 C16 -0.8(5)
C14 C15 C16 C17 0.8(6)
C15 C16 C17 C18 0.0(6)
C16 C17 C18 C13 -0.7(5)
C14 C13 C18 C17 0.7(5)
P1 C13 C18 C17 180.0(3)
C19 Ge1 P2 C25 -91.83(13)
C37 Ge1 P2 C25 148.07(12)
C1 Ge1 P2 C25 -98.2(3)
P3 Ge1 P2 C25 95.31(10)
P1 Ge1 P2 C25 -20.77(10)
C19 Ge1 P2 C24 2.39(13)
C37 Ge1 P2 C24 -117.71(13)
C1 Ge1 P2 C24 -4.0(3)
P3 Ge1 P2 C24 -170.47(10)
P1 Ge1 P2 C24 73.45(10)
C19 Ge1 P2 C31 68.87(19)
C37 Ge1 P2 C31 -51.23(19)
C1 Ge1 P2 C31 62.5(3)
P3 Ge1 P2 C31 -103.99(17)
P1 Ge1 P2 C31 139.93(17)
C37 Ge1 C19 C20 -117.4(2)
C1 Ge1 C19 C20 -4.9(2)
P3 Ge1 C19 C20 -158.83(19)
P2 Ge1 C19 C20 177.2(3)
P1 Ge1 C19 C20 51.0(2)
C37 Ge1 C19 C24 62.1(2)
C1 Ge1 C19 C24 174.6(2)
P3 Ge1 C19 C24 20.7(4)
P2 Ge1 C19 C24 -3.30(18)
P1 Ge1 C19 C24 -129.5(2)
C24 C19 C20 C21 -1.4(4)
Ge1 C19 C20 C21 178.1(2)
C19 C20 C21 C22 -0.8(5)
C20 C21 C22 C23 1.7(5)
C21 C22 C23 C24 -0.4(5)
C22 C23 C24 C19 -1.9(4)
C22 C23 C24 P2 175.5(2)
C20 C19 C24 C23 2.7(4)
Ge1 C19 C24 C23 -176.8(2)
C20 C19 C24 P2 -174.8(2)
Ge1 C19 C24 P2 5.7(3)
C25 P2 C24 C23 -76.0(3)
C31 P2 C24 C23 29.0(3)
Ge1 P2 C24 C23 179.4(3)
C25 P2 C24 C19 101.4(2)
C31 P2 C24 C19 -153.5(2)
Ge1 P2 C24 C19 -3.13(17)
C24 P2 C25 C30 -6.0(3)
C31 P2 C25 C30 -111.5(3)
Ge1 P2 C25 C30 58.3(3)
C24 P2 C25 C26 177.5(2)
C31 P2 C25 C26 72.0(2)
Ge1 P2 C25 C26 -118.2(2)
C30 C25 C26 C27 2.8(4)
P2 C25 C26 C27 179.6(2)
C25 C26 C27 C28 -3.0(5)
C26 C27 C28 C29 0.7(5)
C27 C28 C29 C30 1.6(5)
C26 C25 C30 C29 -0.5(4)
P2 C25 C30 C29 -177.0(2)
C28 C29 C30 C25 -1.7(5)
C25 P2 C31 C36 17.4(3)
C24 P2 C31 C36 -87.9(3)
Ge1 P2 C31 C36 -143.9(2)
C25 P2 C31 C32 -161.5(2)
C24 P2 C31 C32 93.2(2)
Ge1 P2 C31 C32 37.2(3)
C36 C31 C32 C33 0.6(4)
P2 C31 C32 C33 179.5(2)
C31 C32 C33 C34 -0.7(5)
C32 C33 C34 C35 0.4(5)
C33 C34 C35 C36 0.0(5)
C34 C35 C36 C31 -0.1(5)
C32 C31 C36 C35 -0.2(5)
P2 C31 C36 C35 -179.0(2)
C19 Ge1 P3 C43 -53.1(3)
C37 Ge1 P3 C43 -100.17(13)
C1 Ge1 P3 C43 152.04(12)
P2 Ge1 P3 C43 -32.23(9)
P1 Ge1 P3 C43 96.50(10)
C19 Ge1 P3 C49 104.8(4)
C37 Ge1 P3 C49 57.7(3)
C1 Ge1 P3 C49 -50.1(3)
P2 Ge1 P3 C49 125.6(3)
P1 Ge1 P3 C49 -105.7(3)
C19 Ge1 P3 C42 47.5(3)
C37 Ge1 P3 C42 0.41(13)
C1 Ge1 P3 C42 -107.39(12)
P2 Ge1 P3 C42 68.34(10)
P1 Ge1 P3 C42 -162.93(9)
C19 Ge1 C37 C38 14.5(3)
C1 Ge1 C37 C38 -97.9(2)
P3 Ge1 C37 C38 -178.6(3)
P2 Ge1 C37 C38 64.4(2)
P1 Ge1 C37 C38 -137.98(19)
C19 Ge1 C37 C42 -167.5(2)
C1 Ge1 C37 C42 80.1(2)
P3 Ge1 C37 C42 -0.56(18)
P2 Ge1 C37 C42 -117.6(2)
P1 Ge1 C37 C42 40.0(3)
C42 C37 C38 C39 -0.7(4)
Ge1 C37 C38 C39 177.3(2)
C37 C38 C39 C40 0.6(5)
C38 C39 C40 C41 0.1(5)
C39 C40 C41 C42 -0.6(5)
C40 C41 C42 C37 0.4(4)
C40 C41 C42 P3 -178.2(2)
C38 C37 C42 C41 0.2(4)
Ge1 C37 C42 C41 -177.8(2)
C38 C37 C42 P3 178.9(2)
Ge1 C37 C42 P3 0.9(3)
C43 P3 C42 C41 -90.1(3)
C49 P3 C42 C41 14.4(3)
Ge1 P3 C42 C41 178.1(3)
C43 P3 C42 C37 91.3(2)
C49 P3 C42 C37 -164.2(2)
Ge1 P3 C42 C37 -0.54(17)
C49 P3 C43 C48 -122.5(2)
C42 P3 C43 C48 -14.3(3)
Ge1 P3 C43 C48 50.5(2)
C49 P3 C43 C44 61.8(2)
C42 P3 C43 C44 169.9(2)
Ge1 P3 C43 C44 -125.3(2)
C48 C43 C44 C45 0.9(4)
P3 C43 C44 C45 177.0(2)
C43 C44 C45 C46 -0.5(5)
C44 C45 C46 C47 0.1(4)
C45 C46 C47 C48 -0.2(4)
C44 C43 C48 C47 -1.0(4)
P3 C43 C48 C47 -176.7(2)
C46 C47 C48 C43 0.6(4)
C43 P3 C49 C50 -141.8(2)
C42 P3 C49 C50 112.0(2)
Ge1 P3 C49 C50 60.5(4)
C43 P3 C49 C54 35.6(3)
C42 P3 C49 C54 -70.6(3)
Ge1 P3 C49 C54 -122.0(3)
C54 C49 C50 C51 1.7(4)
P3 C49 C50 C51 179.3(2)
C49 C50 C51 C52 -0.8(5)
C50 C51 C52 C53 -0.7(5)
C51 C52 C53 C54 1.3(5)
C52 C53 C54 C49 -0.3(5)
C50 C49 C54 C53 -1.2(4)
P3 C49 C54 C53 -178.6(2)
